data_7701217
loop_
_publ_author_name
'Fowler, Jonathan M.'
'Britton, Edward'
'Pask, Christopher M.'
'Willans, Charlotte E.'
'Hardie, Michaele J.'

_publ_section_title
;
 Cyclotriveratrylene-tethered trinuclear palladium(ii)-NHC complexes;
 reversal of site selectivity in Suzuki-Miyaura reactions.
;
_journal_issue 39
_journal_name_full 'Dalton transactions (Cambridge, England : 2003)'
_journal_page_first 14687
_journal_page_last 14695
_journal_paper_doi 10.1039/c9dt03400e
_journal_volume 48
_journal_year 2019
_chemical_formula_moiety '2(I), 2(C16 H17 N2 O2)'
_chemical_formula_sum 'C32 H34 I2 N4 O4'
_chemical_formula_weight 792.43
_space_group_crystal_system triclinic
_space_group_IT_number 2
_space_group_name_Hall '-P 1'
_space_group_name_H-M_alt 'P -1'
_symmetry_space_group_name_Hall '-P 1'
_symmetry_space_group_name_H-M 'P -1'
_atom_sites_solution_hydrogens geom
_audit_creation_date 2018-12-20
_audit_creation_method
;
Olex2 1.2
(compiled 2018.05.29 svn.r3508 for OlexSys, GUI svn.r5506)
;
_audit_update_record
;
2019-03-25 deposited with the CCDC.    2019-09-16 downloaded from the CCDC.
;
_cell_angle_alpha 83.3170(10)
_cell_angle_beta 83.0190(10)
_cell_angle_gamma 74.0510(10)
_cell_formula_units_Z 2
_cell_length_a 9.81010(10)
_cell_length_b 11.69940(10)
_cell_length_c 14.63640(10)
_cell_measurement_reflns_used 18350
_cell_measurement_temperature 100(2)
_cell_measurement_theta_max 35.253
_cell_measurement_theta_min 1.360
_cell_volume 1597.14(3)
_computing_molecular_graphics 'Olex2 (Dolomanov et al., 2009)'
_computing_publication_material 'Olex2 (Dolomanov et al., 2009)'
_computing_structure_refinement 'ShelXL (Sheldrick, 2015)'
_computing_structure_solution 'ShelXT (Sheldrick, 2015)'
_diffrn_ambient_temperature 100(2)
_diffrn_measured_fraction_theta_full 0.990
_diffrn_measured_fraction_theta_max 0.988
_diffrn_measurement_device_type 'Fluid Film Devices'
_diffrn_measurement_method 'shutterless scans'
_diffrn_radiation_type synchrotron
_diffrn_radiation_wavelength 0.6889
_diffrn_reflns_av_R_equivalents 0.0318
_diffrn_reflns_av_unetI/netI 0.0316
_diffrn_reflns_Laue_measured_fraction_full 0.990
_diffrn_reflns_Laue_measured_fraction_max 0.988
_diffrn_reflns_limit_h_max 12
_diffrn_reflns_limit_h_min -12
_diffrn_reflns_limit_k_max 14
_diffrn_reflns_limit_k_min -14
_diffrn_reflns_limit_l_max 18
_diffrn_reflns_limit_l_min -18
_diffrn_reflns_number 22265
_diffrn_reflns_point_group_measured_fraction_full 0.990
_diffrn_reflns_point_group_measured_fraction_max 0.988
_diffrn_reflns_theta_full 24.415
_diffrn_reflns_theta_max 26.206
_diffrn_reflns_theta_min 1.761
_exptl_absorpt_coefficient_mu 1.863
_exptl_absorpt_correction_T_max 1.0
_exptl_absorpt_correction_T_min 0.9888
_exptl_absorpt_correction_type empirical
_exptl_absorpt_process_details
;
CCP4 7.0.027: AIMLESS, version 0.5.31 : 12/12/16
Scaling & analysis of unmerged intensities, absorption correction using spherical harmonics
;
_exptl_crystal_colour colourless
_exptl_crystal_colour_primary colourless
_exptl_crystal_density_diffrn 1.648
_exptl_crystal_description block
_exptl_crystal_F_000 784
_exptl_crystal_size_max 0.15
_exptl_crystal_size_mid 0.12
_exptl_crystal_size_min 0.12
_refine_diff_density_max 1.770
_refine_diff_density_min -0.689
_refine_diff_density_rms 0.093
_refine_ls_extinction_method none
_refine_ls_goodness_of_fit_ref 1.056
_refine_ls_hydrogen_treatment constr
_refine_ls_matrix_type full
_refine_ls_number_parameters 383
_refine_ls_number_reflns 6966
_refine_ls_number_restraints 0
_refine_ls_restrained_S_all 1.056
_refine_ls_R_factor_all 0.0314
_refine_ls_R_factor_gt 0.0295
_refine_ls_shift/su_max 0.002
_refine_ls_shift/su_mean 0.000
_refine_ls_structure_factor_coef Fsqd
_refine_ls_weighting_details 'w=1/[\s^2^(Fo^2^)+(0.0473P)^2^+1.5465P] where P=(Fo^2^+2Fc^2^)/3'
_refine_ls_weighting_scheme calc
_refine_ls_wR_factor_gt 0.0843
_refine_ls_wR_factor_ref 0.0861
_reflns_Friedel_coverage 0.000
_reflns_number_gt 6447
_reflns_number_total 6966
_reflns_threshold_expression 'I > 2\s(I)'
_cod_data_source_file c9dt03400e2.cif
_cod_data_source_block shelxt_a_CCDC1
_cod_depositor_comments 'Adding full bibliography for 7701214--7701219.cif.'
_cod_original_cell_volume 1597.15(3)
_cod_database_code 7701217
_shelx_shelxl_version_number 2014/7
_shelx_space_group_comment
;
The symmetry employed for this shelxl refinement is uniquely defined
by the following loop, which should always be used as a source of
symmetry information in preference to the above space-group names.
They are only intended as comments.
;
_shelx_estimated_absorpt_t_max 0.767
_shelx_estimated_absorpt_t_min 0.730
_olex2_refinement_description
;
1. Fixed Uiso
 At 1.2 times of:
  All C(H) groups, All C(H,H) groups
 At 1.5 times of:
  All C(H,H,H) groups
2.a Secondary CH2 refined with riding coordinates:
 C9(H9A,H9B), C24(H24A,H24B)
2.b Aromatic/amide H refined with riding coordinates:
 C2(H2), C4(H4), C5(H5), C6(H6), C7(H7), C11(H11), C12(H12), C13(H13),
 C14(H14), C17(H17), C20(H20), C21(H21), C22(H22), C23(H23), C26(H26), C27(H27),
  C28(H28), C29(H29)
2.c Idealised Me refined as rotating group:
 C1(H1A,H1B,H1C), C16(H16A,H16B,H16C), C011(H01A,H01B,H01C), C31(H31A,H31B,H31C)
;
_olex2_submission_special_instructions 'No special instructions were received'

loop_
_space_group_symop_operation_xyz
'x, y, z'
'-x, -y, -z'

loop_
_atom_site_label
_atom_site_type_symbol
_atom_site_fract_x
_atom_site_fract_y
_atom_site_fract_z
_atom_site_U_iso_or_equiv
_atom_site_adp_type
_atom_site_occupancy
_atom_site_site_symmetry_order
_atom_site_calc_flag
_atom_site_refinement_flags_posn
I1 I 0.24972(2) 0.88150(2) 0.48199(2) 0.02735(7) Uani 1 1 d .
I2 I 0.84933(2) 0.26211(2) 0.08738(2) 0.02650(7) Uani 1 1 d .
O1 O 0.33655(19) 0.14020(16) 0.29580(12) 0.0244(4) Uani 1 1 d .
O2 O 0.4941(2) 0.29720(17) 0.30593(14) 0.0301(4) Uani 1 1 d .
N1 N 0.5301(2) 0.0076(2) 0.21553(15) 0.0216(4) Uani 1 1 d .
N2 N 0.6593(2) -0.02907(19) 0.08423(14) 0.0223(4) Uani 1 1 d .
C1 C 0.7676(3) -0.0246(3) 0.00589(19) 0.0269(6) Uani 1 1 d .
H1A H 0.8326 -0.1022 0.0015 0.040 Uiso 1 1 calc GR
H1B H 0.8189 0.0315 0.0153 0.040 Uiso 1 1 calc GR
H1C H 0.7220 0.0000 -0.0502 0.040 Uiso 1 1 calc GR
C2 C 0.6327(3) 0.0363(2) 0.15531(17) 0.0232(5) Uani 1 1 d .
H2 H 0.6786 0.0940 0.1626 0.028 Uiso 1 1 calc R
C3 C 0.5702(3) -0.1060(2) 0.09717(18) 0.0227(5) Uani 1 1 d .
C4 C 0.5569(3) -0.1922(2) 0.04297(19) 0.0266(5) Uani 1 1 d .
H4 H 0.6107 -0.2065 -0.0134 0.032 Uiso 1 1 calc R
C5 C 0.4587(3) -0.2550(3) 0.0782(2) 0.0307(6) Uani 1 1 d .
H5 H 0.4453 -0.3128 0.0442 0.037 Uiso 1 1 calc R
C6 C 0.3786(3) -0.2341(2) 0.1640(2) 0.0292(6) Uani 1 1 d .
H6 H 0.3155 -0.2798 0.1857 0.035 Uiso 1 1 calc R
C7 C 0.3906(3) -0.1476(2) 0.21719(19) 0.0256(5) Uani 1 1 d .
H7 H 0.3367 -0.1332 0.2735 0.031 Uiso 1 1 calc R
C8 C 0.4889(3) -0.0831(2) 0.18104(17) 0.0210(5) Uani 1 1 d .
C9 C 0.4738(3) 0.0602(2) 0.30216(17) 0.0236(5) Uani 1 1 d .
H9A H 0.4683 -0.0028 0.3507 0.028 Uiso 1 1 calc R
H9B H 0.5382 0.1026 0.3187 0.028 Uiso 1 1 calc R
C10 C 0.3244(3) 0.2421(2) 0.23384(17) 0.0218(5) Uani 1 1 d .
C11 C 0.2208(3) 0.2654(2) 0.17311(18) 0.0265(5) Uani 1 1 d .
H11 H 0.1672 0.2114 0.1717 0.032 Uiso 1 1 calc R
C12 C 0.1966(3) 0.3697(3) 0.11391(19) 0.0306(6) Uani 1 1 d .
H12 H 0.1251 0.3867 0.0742 0.037 Uiso 1 1 calc R
C13 C 0.2795(3) 0.4479(3) 0.1145(2) 0.0347(6) Uani 1 1 d .
H13 H 0.2657 0.5163 0.0736 0.042 Uiso 1 1 calc R
C14 C 0.3831(3) 0.4252(3) 0.1757(2) 0.0324(6) Uani 1 1 d .
H14 H 0.4391 0.4778 0.1752 0.039 Uiso 1 1 calc R
C15 C 0.4036(3) 0.3238(2) 0.23778(18) 0.0248(5) Uani 1 1 d .
C16 C 0.5762(3) 0.3780(3) 0.3125(2) 0.0332(6) Uani 1 1 d .
H16A H 0.6411 0.3788 0.2579 0.050 Uiso 1 1 calc GR
H16B H 0.6290 0.3533 0.3657 0.050 Uiso 1 1 calc GR
H16C H 0.5142 0.4566 0.3183 0.050 Uiso 1 1 calc GR
O3 O 0.3210(2) 0.20514(18) 0.63215(13) 0.0336(5) Uani 1 1 d .
O4 O 0.2347(2) 0.34355(19) 0.76350(16) 0.0390(5) Uani 1 1 d .
N3 N 0.2208(2) 0.25184(18) 0.49016(14) 0.0214(4) Uani 1 1 d .
N4 N 0.0493(2) 0.31754(19) 0.40028(15) 0.0219(4) Uani 1 1 d .
C011 C -0.0675(3) 0.3224(3) 0.34482(19) 0.0294(6) Uani 1 1 d .
H01A H -0.0345 0.3280 0.2804 0.044 Uiso 1 1 calc GR
H01B H -0.1448 0.3910 0.3578 0.044 Uiso 1 1 calc GR
H01C H -0.0996 0.2515 0.3600 0.044 Uiso 1 1 calc GR
C17 C 0.1194(3) 0.2239(2) 0.45073(17) 0.0232(5) Uani 1 1 d .
H17 H 0.1011 0.1493 0.4578 0.028 Uiso 1 1 calc R
C18 C 0.2156(3) 0.3713(2) 0.46357(17) 0.0224(5) Uani 1 1 d .
C19 C 0.1062(3) 0.4134(2) 0.40615(17) 0.0220(5) Uani 1 1 d .
C20 C 0.0705(3) 0.5311(2) 0.36727(18) 0.0291(6) Uani 1 1 d .
H20 H -0.0032 0.5593 0.3292 0.035 Uiso 1 1 calc R
C21 C 0.1497(3) 0.6033(3) 0.3881(2) 0.0324(6) Uani 1 1 d .
H21 H 0.1291 0.6824 0.3635 0.039 Uiso 1 1 calc R
C22 C 0.2615(3) 0.5603(3) 0.4456(2) 0.0337(6) Uani 1 1 d .
H22 H 0.3135 0.6117 0.4574 0.040 Uiso 1 1 calc R
C23 C 0.2962(3) 0.4436(2) 0.48518(19) 0.0280(5) Uani 1 1 d .
H23 H 0.3691 0.4155 0.5239 0.034 Uiso 1 1 calc R
C24 C 0.3300(3) 0.1696(2) 0.54331(17) 0.0227(5) Uani 1 1 d .
H24A H 0.3175 0.0897 0.5472 0.027 Uiso 1 1 calc R
H24B H 0.4235 0.1679 0.5121 0.027 Uiso 1 1 calc R
C25 C 0.2000(3) 0.1841(3) 0.6950(2) 0.0352(7) Uani 1 1 d .
C26 C 0.1392(3) 0.0943(2) 0.68702(18) 0.0253(5) Uani 1 1 d .
H26 H 0.1709 0.0464 0.6382 0.030 Uiso 1 1 calc R
C27 C 0.0299(4) 0.0740(4) 0.7517(3) 0.0508(9) Uani 1 1 d .
H27 H -0.0152 0.0152 0.7461 0.061 Uiso 1 1 calc R
C28 C -0.0101(4) 0.1481(4) 0.8277(2) 0.0461(8) Uani 1 1 d .
H28 H -0.0791 0.1357 0.8745 0.055 Uiso 1 1 calc R
C29 C 0.0556(3) 0.2381(3) 0.8301(2) 0.0375(7) Uani 1 1 d .
H29 H 0.0256 0.2885 0.8774 0.045 Uiso 1 1 calc R
C30 C 0.1620(3) 0.2560(3) 0.7664(2) 0.0366(7) Uani 1 1 d .
C31 C 0.1886(4) 0.4174(3) 0.8374(2) 0.0476(9) Uani 1 1 d .
H31A H 0.2396 0.4775 0.8306 0.071 Uiso 1 1 calc GR
H31B H 0.2064 0.3698 0.8949 0.071 Uiso 1 1 calc GR
H31C H 0.0884 0.4548 0.8370 0.071 Uiso 1 1 calc GR

loop_
_atom_site_aniso_label
_atom_site_aniso_U_11
_atom_site_aniso_U_22
_atom_site_aniso_U_33
_atom_site_aniso_U_23
_atom_site_aniso_U_13
_atom_site_aniso_U_12
I1 0.03469(11) 0.01955(10) 0.02896(11) -0.00141(7) 0.00216(8) -0.01156(8)
I2 0.02780(11) 0.02789(11) 0.02533(10) -0.00350(7) -0.00205(7) -0.00961(8)
O1 0.0221(8) 0.0238(9) 0.0247(9) -0.0001(7) 0.0031(7) -0.0051(7)
O2 0.0282(10) 0.0277(10) 0.0370(11) -0.0023(8) -0.0095(8) -0.0093(8)
N1 0.0200(10) 0.0218(11) 0.0217(10) 0.0004(8) -0.0021(8) -0.0039(8)
N2 0.0200(10) 0.0220(11) 0.0220(10) 0.0003(8) -0.0012(8) -0.0021(8)
C1 0.0224(12) 0.0311(14) 0.0237(13) -0.0005(10) 0.0031(10) -0.0041(11)
C2 0.0214(12) 0.0220(12) 0.0244(12) 0.0027(9) -0.0046(10) -0.0034(10)
C3 0.0186(11) 0.0223(12) 0.0242(12) 0.0011(9) -0.0039(9) -0.0007(9)
C4 0.0254(12) 0.0257(13) 0.0256(12) -0.0040(10) -0.0032(10) -0.0005(10)
C5 0.0310(14) 0.0279(14) 0.0339(15) -0.0069(11) -0.0081(11) -0.0051(11)
C6 0.0272(13) 0.0245(13) 0.0372(15) -0.0009(11) -0.0042(11) -0.0093(11)
C7 0.0229(12) 0.0256(13) 0.0263(13) 0.0004(10) -0.0009(10) -0.0049(10)
C8 0.0196(11) 0.0199(12) 0.0214(12) -0.0004(9) -0.0034(9) -0.0017(9)
C9 0.0273(12) 0.0222(12) 0.0193(11) -0.0006(9) -0.0022(10) -0.0035(10)
C10 0.0189(11) 0.0222(12) 0.0214(11) -0.0021(9) 0.0031(9) -0.0030(9)
C11 0.0222(12) 0.0292(14) 0.0267(13) -0.0099(11) 0.0011(10) -0.0032(10)
C12 0.0249(13) 0.0358(15) 0.0249(13) -0.0044(11) -0.0036(10) 0.0037(11)
C13 0.0340(15) 0.0275(14) 0.0330(15) 0.0041(11) 0.0003(12) 0.0037(12)
C14 0.0318(14) 0.0247(14) 0.0386(15) 0.0032(11) -0.0013(12) -0.0075(11)
C15 0.0224(12) 0.0221(12) 0.0281(13) -0.0048(10) -0.0001(10) -0.0029(10)
C16 0.0283(14) 0.0395(17) 0.0344(15) -0.0093(12) -0.0010(12) -0.0115(12)
O3 0.0465(12) 0.0284(10) 0.0210(9) -0.0027(8) -0.0038(8) -0.0014(9)
O4 0.0453(12) 0.0287(11) 0.0438(12) -0.0032(9) -0.0161(10) -0.0058(9)
N3 0.0232(10) 0.0171(10) 0.0225(10) 0.0001(8) 0.0002(8) -0.0047(8)
N4 0.0213(10) 0.0224(11) 0.0217(10) 0.0007(8) -0.0011(8) -0.0064(8)
C011 0.0235(12) 0.0351(15) 0.0294(13) 0.0013(11) -0.0062(10) -0.0076(11)
C17 0.0220(12) 0.0212(12) 0.0257(12) -0.0017(10) 0.0013(10) -0.0059(10)
C18 0.0250(12) 0.0202(12) 0.0204(11) -0.0033(9) 0.0024(9) -0.0047(10)
C19 0.0245(12) 0.0191(12) 0.0206(11) -0.0018(9) 0.0032(9) -0.0049(10)
C20 0.0322(14) 0.0270(14) 0.0228(12) 0.0007(10) 0.0016(10) -0.0021(11)
C21 0.0455(17) 0.0181(13) 0.0304(14) 0.0000(10) 0.0045(12) -0.0074(12)
C22 0.0432(16) 0.0259(14) 0.0354(15) -0.0064(12) 0.0027(13) -0.0161(12)
C23 0.0317(14) 0.0253(13) 0.0281(13) -0.0053(10) 0.0003(11) -0.0094(11)
C24 0.0219(12) 0.0207(12) 0.0233(12) -0.0012(9) -0.0027(10) -0.0017(10)
C25 0.0365(15) 0.0280(15) 0.0404(16) 0.0063(12) -0.0185(13) -0.0045(12)
C26 0.0307(13) 0.0215(12) 0.0233(12) 0.0000(10) -0.0032(10) -0.0066(10)
C27 0.0368(17) 0.059(2) 0.057(2) 0.0268(18) -0.0112(16) -0.0232(16)
C28 0.0391(17) 0.061(2) 0.0343(16) 0.0108(15) -0.0030(14) -0.0134(16)
C29 0.0259(14) 0.0357(16) 0.0429(17) 0.0073(13) -0.0029(12) 0.0007(12)
C30 0.0343(15) 0.0356(16) 0.0340(15) 0.0054(12) -0.0072(12) -0.0010(13)
C31 0.049(2) 0.0408(19) 0.0389(18) 0.0043(14) 0.0003(15) 0.0064(15)

loop_
_atom_type_symbol
_atom_type_description
_atom_type_scat_dispersion_real
_atom_type_scat_dispersion_imag
_atom_type_scat_source
C C 0.0030 0.0010 'International Tables Vol C Tables 4.2.6.8 and 6.1.1.4'
H H 0.0000 0.0000 'International Tables Vol C Tables 4.2.6.8 and 6.1.1.4'
I I -0.4620 1.7350 'International Tables Vol C Tables 4.2.6.8 and 6.1.1.4'
N N 0.0060 0.0030 'International Tables Vol C Tables 4.2.6.8 and 6.1.1.4'
O O 0.0110 0.0060 'International Tables Vol C Tables 4.2.6.8 and 6.1.1.4'

loop_
_geom_angle_atom_site_label_1
_geom_angle_atom_site_label_2
_geom_angle_atom_site_label_3
_geom_angle
C10 O1 C9 117.85(19)
C15 O2 C16 117.4(2)
C2 N1 C8 107.9(2)
C2 N1 C9 125.9(2)
C8 N1 C9 126.1(2)
C2 N2 C1 125.7(2)
C2 N2 C3 108.6(2)
C3 N2 C1 125.6(2)
N2 C1 H1A 109.5
N2 C1 H1B 109.5
N2 C1 H1C 109.5
H1A C1 H1B 109.5
H1A C1 H1C 109.5
H1B C1 H1C 109.5
N1 C2 H2 124.8
N2 C2 N1 110.4(2)
N2 C2 H2 124.8
N2 C3 C4 131.2(2)
C8 C3 N2 106.4(2)
C8 C3 C4 122.4(2)
C3 C4 H4 122.1
C5 C4 C3 115.9(2)
C5 C4 H4 122.1
C4 C5 H5 119.0
C4 C5 C6 121.9(3)
C6 C5 H5 119.0
C5 C6 H6 118.9
C7 C6 C5 122.1(3)
C7 C6 H6 118.9
C6 C7 H7 122.0
C6 C7 C8 115.9(3)
C8 C7 H7 122.0
N1 C8 C3 106.7(2)
N1 C8 C7 131.6(2)
C3 C8 C7 121.7(2)
O1 C9 N1 111.6(2)
O1 C9 H9A 109.3
O1 C9 H9B 109.3
N1 C9 H9A 109.3
N1 C9 H9B 109.3
H9A C9 H9B 108.0
C11 C10 O1 117.2(2)
C11 C10 C15 120.4(2)
C15 C10 O1 122.1(2)
C10 C11 H11 120.0
C10 C11 C12 120.1(3)
C12 C11 H11 120.0
C11 C12 H12 120.2
C13 C12 C11 119.6(3)
C13 C12 H12 120.2
C12 C13 H13 119.8
C14 C13 C12 120.5(3)
C14 C13 H13 119.8
C13 C14 H14 119.9
C13 C14 C15 120.2(3)
C15 C14 H14 119.9
O2 C15 C10 115.6(2)
O2 C15 C14 125.3(2)
C10 C15 C14 119.1(2)
O2 C16 H16A 109.5
O2 C16 H16B 109.5
O2 C16 H16C 109.5
H16A C16 H16B 109.5
H16A C16 H16C 109.5
H16B C16 H16C 109.5
C24 O3 C25 115.4(2)
C30 O4 C31 113.2(3)
C17 N3 C18 108.4(2)
C17 N3 C24 126.6(2)
C18 N3 C24 124.7(2)
C17 N4 C011 126.7(2)
C17 N4 C19 108.9(2)
C19 N4 C011 124.5(2)
N4 C011 H01A 109.5
N4 C011 H01B 109.5
N4 C011 H01C 109.5
H01A C011 H01B 109.5
H01A C011 H01C 109.5
H01B C011 H01C 109.5
N3 C17 H17 125.0
N4 C17 N3 110.0(2)
N4 C17 H17 125.0
N3 C18 C19 106.4(2)
N3 C18 C23 131.5(2)
C23 C18 C19 122.1(2)
C18 C19 N4 106.3(2)
C18 C19 C20 121.8(2)
C20 C19 N4 131.9(2)
C19 C20 H20 121.7
C21 C20 C19 116.6(3)
C21 C20 H20 121.7
C20 C21 H21 119.2
C20 C21 C22 121.7(3)
C22 C21 H21 119.2
C21 C22 H22 119.1
C23 C22 C21 121.9(3)
C23 C22 H22 119.1
C18 C23 H23 122.0
C22 C23 C18 116.0(3)
C22 C23 H23 122.0
O3 C24 N3 110.5(2)
O3 C24 H24A 109.6
O3 C24 H24B 109.6
N3 C24 H24A 109.6
N3 C24 H24B 109.6
H24A C24 H24B 108.1
C26 C25 O3 122.6(3)
C26 C25 C30 123.2(3)
C30 C25 O3 113.9(3)
C25 C26 H26 119.8
C25 C26 C27 120.3(3)
C27 C26 H26 119.8
C26 C27 H27 121.5
C26 C27 C28 117.0(3)
C28 C27 H27 121.5
C27 C28 H28 120.5
C29 C28 C27 118.9(3)
C29 C28 H28 120.5
C28 C29 H29 118.5
C30 C29 C28 122.9(3)
C30 C29 H29 118.5
C25 C30 O4 115.6(3)
C29 C30 O4 126.9(3)
C29 C30 C25 117.5(3)
O4 C31 H31A 109.5
O4 C31 H31B 109.5
O4 C31 H31C 109.5
H31A C31 H31B 109.5
H31A C31 H31C 109.5
H31B C31 H31C 109.5

loop_
_geom_bond_atom_site_label_1
_geom_bond_atom_site_label_2
_geom_bond_distance
O1 C9 1.420(3)
O1 C10 1.398(3)
O2 C15 1.368(3)
O2 C16 1.418(3)
N1 C2 1.344(3)
N1 C8 1.398(3)
N1 C9 1.455(3)
N2 C1 1.472(3)
N2 C2 1.321(3)
N2 C3 1.400(3)
C1 H1A 0.9600
C1 H1B 0.9600
C1 H1C 0.9600
C2 H2 0.9300
C3 C4 1.396(4)
C3 C8 1.391(4)
C4 H4 0.9300
C4 C5 1.383(4)
C5 H5 0.9300
C5 C6 1.408(4)
C6 H6 0.9300
C6 C7 1.383(4)
C7 H7 0.9300
C7 C8 1.401(4)
C9 H9A 0.9700
C9 H9B 0.9700
C10 C11 1.381(4)
C10 C15 1.397(4)
C11 H11 0.9300
C11 C12 1.393(4)
C12 H12 0.9300
C12 C13 1.382(5)
C13 H13 0.9300
C13 C14 1.387(4)
C14 H14 0.9300
C14 C15 1.391(4)
C16 H16A 0.9600
C16 H16B 0.9600
C16 H16C 0.9600
O3 C24 1.396(3)
O3 C25 1.469(4)
O4 C30 1.394(4)
O4 C31 1.416(4)
N3 C17 1.338(3)
N3 C18 1.395(3)
N3 C24 1.463(3)
N4 C011 1.468(3)
N4 C17 1.319(3)
N4 C19 1.397(3)
C011 H01A 0.9600
C011 H01B 0.9600
C011 H01C 0.9600
C17 H17 0.9300
C18 C19 1.391(4)
C18 C23 1.390(4)
C19 C20 1.394(4)
C20 H20 0.9300
C20 C21 1.374(4)
C21 H21 0.9300
C21 C22 1.410(5)
C22 H22 0.9300
C22 C23 1.387(4)
C23 H23 0.9300
C24 H24A 0.9700
C24 H24B 0.9700
C25 C26 1.365(4)
C25 C30 1.369(5)
C26 H26 0.9300
C26 C27 1.394(4)
C27 H27 0.9300
C27 C28 1.441(6)
C28 H28 0.9300
C28 C29 1.382(5)
C29 H29 0.9300
C29 C30 1.357(4)
C31 H31A 0.9600
C31 H31B 0.9600
C31 H31C 0.9600
